data_4309648
loop_
_publ_author_name
'Long Jiang'
'Tong-Bu Lu'
'Xiao-Long Feng'

_publ_section_title
;
Two Supramolecular Isomers of Molecular Squares and 1D Helical Chains with
Alternating Right- and Left-Handed Chirality
;
_journal_name_full 'Inorganic Chemistry'
_journal_page_first 7056
_journal_page_last 7062
_journal_paper_doi 10.1021/ic050626w
_journal_volume 44
_journal_year 2005
_chemical_formula_sum 'C18 H40 N6 Ni O2'
_chemical_formula_weight 431.27
_chemical_name_systematic
; 
 ? 
;
_space_group_IT_number 19
_symmetry_cell_setting orthorhombic
_symmetry_space_group_name_Hall 'P 2ac 2ab'
_symmetry_space_group_name_H-M 'P 21 21 21'
_atom_sites_solution_hydrogens geom
_atom_sites_solution_primary direct
_atom_sites_solution_secondary difmap
_audit_creation_method SHELXL-97
_cell_angle_alpha 90.00
_cell_angle_beta 90.00
_cell_angle_gamma 90.00
_cell_formula_units_Z 4
_cell_length_a 8.636(3)
_cell_length_b 13.335(4)
_cell_length_c 19.179(6)
_cell_measurement_reflns_used 916
_cell_measurement_temperature 273(2)
_cell_measurement_theta_max 24.11
_cell_measurement_theta_min 3.23
_cell_volume 2208.7(12)
_computing_cell_refinement 'Bruker SMART'
_computing_data_collection 'Bruker SMART'
_computing_data_reduction 'Bruker SAINT'
_computing_molecular_graphics 'Bruker SHELXTL'
_computing_publication_material 'Bruker SHELXTL'
_computing_structure_refinement 'SHELXL-97 (Sheldrick, 1997)'
_computing_structure_solution 'SHELXS-97 (Sheldrick, 1990)'
_diffrn_ambient_temperature 273(2)
_diffrn_measured_fraction_theta_full 0.990
_diffrn_measured_fraction_theta_max 0.990
_diffrn_measurement_device_type 'CCD area detector'
_diffrn_measurement_method 'phi and omega scans'
_diffrn_radiation_monochromator graphite
_diffrn_radiation_source 'fine-focus sealed tube'
_diffrn_radiation_type MoK\a
_diffrn_radiation_wavelength 0.71073
_diffrn_reflns_av_R_equivalents 0.0334
_diffrn_reflns_av_sigmaI/netI 0.0544
_diffrn_reflns_limit_h_max 10
_diffrn_reflns_limit_h_min -11
_diffrn_reflns_limit_k_max 17
_diffrn_reflns_limit_k_min -16
_diffrn_reflns_limit_l_max 19
_diffrn_reflns_limit_l_min -24
_diffrn_reflns_number 12090
_diffrn_reflns_theta_full 27.08
_diffrn_reflns_theta_max 27.08
_diffrn_reflns_theta_min 2.12
_exptl_absorpt_coefficient_mu 0.903
_exptl_absorpt_correction_T_max 0.8994
_exptl_absorpt_correction_T_min 0.6610
_exptl_absorpt_correction_type multi-scan
_exptl_absorpt_process_details 'SADABS (Sheldrick, 1996)'
_exptl_crystal_colour purple
_exptl_crystal_density_diffrn 1.297
_exptl_crystal_density_meas ?
_exptl_crystal_density_method 'not measured'
_exptl_crystal_description plate
_exptl_crystal_F_000 936
_exptl_crystal_size_max 0.50
_exptl_crystal_size_mid 0.32
_exptl_crystal_size_min 0.12
_refine_diff_density_max 0.427
_refine_diff_density_min -0.504
_refine_diff_density_rms 0.070
_refine_ls_abs_structure_details 'Flack H D (1983), Acta Cryst. A39, 876-881'
_refine_ls_abs_structure_Flack 0.036(18)
_refine_ls_extinction_method none
_refine_ls_goodness_of_fit_ref 1.085
_refine_ls_hydrogen_treatment mixed
_refine_ls_matrix_type full
_refine_ls_number_parameters 262
_refine_ls_number_reflns 4792
_refine_ls_number_restraints 6
_refine_ls_restrained_S_all 1.085
_refine_ls_R_factor_all 0.0625
_refine_ls_R_factor_gt 0.0402
_refine_ls_shift/su_max 0.000
_refine_ls_shift/su_mean 0.000
_refine_ls_structure_factor_coef Fsqd
_refine_ls_weighting_details 'calc w=1/[\s^2^(Fo^2^)+(0.0557P)^2^+0.0000P] where P=(Fo^2^+2Fc^2^)/3'
_refine_ls_weighting_scheme calc
_refine_ls_wR_factor_gt 0.0981
_refine_ls_wR_factor_ref 0.1082
_reflns_number_gt 3675
_reflns_number_total 4792
_reflns_threshold_expression >2sigma(I)
_cod_data_source_file ic050626wsi20050711_023011_2.cif
_cod_data_source_block Compound2
_cod_depositor_comments
;
The following automatic conversions were performed:
'_symmetry_cell_setting' value 'Orthorhombic' changed to 'orthorhombic'
according to '/home/saulius/struct/CIF-dictionaries/cif_core.dic'
dictionary named 'cif_core.dic' version 2.4.1 from 2010-06-29.

Automatic conversion script
Id: cif_fix_enum 1527 2010-12-29 10:47:43Z saulius 

The following automatic conversions were performed:

'_exptl_crystal_density_meas' value 'none' was changed to '?' - the
value is perceived as not measured.

Automatic conversion script
Id: cif_fix_values 3008 2015-01-20 13:52:24Z robertas 
;
_cod_original_cell_volume 2208.8(12)
_cod_database_code 4309648

loop_
_symmetry_equiv_pos_as_xyz
'x, y, z'
'-x+1/2, -y, z+1/2'
'-x, y+1/2, -z+1/2'
'x+1/2, -y+1/2, -z'

loop_
_atom_site_label
_atom_site_type_symbol
_atom_site_fract_x
_atom_site_fract_y
_atom_site_fract_z
_atom_site_U_iso_or_equiv
_atom_site_adp_type
_atom_site_occupancy
_atom_site_symmetry_multiplicity
_atom_site_calc_flag
_atom_site_refinement_flags
_atom_site_disorder_assembly
_atom_site_disorder_group
Ni1 Ni 0.37117(5) 0.20279(3) 0.22880(2) 0.02924(13) Uani 1 1 d . . .
N4 N 0.5115(3) 0.1015(2) 0.29257(13) 0.0296(6) Uani 1 1 d . . .
H4D H 0.4648 0.0404 0.2921 0.035 Uiso 1 1 calc R . .
N3 N 0.5407(3) 0.1593(2) 0.14786(14) 0.0319(6) Uani 1 1 d . . .
H3A H 0.6086 0.2114 0.1456 0.038 Uiso 1 1 calc R . .
N1 N 0.2017(3) 0.1935(2) 0.31493(14) 0.0336(6) Uani 1 1 d . . .
H1C H 0.1346 0.2450 0.3073 0.040 Uiso 1 1 calc R . .
C18 C 0.5232(4) 0.3186(3) 0.25421(18) 0.0356(8) Uani 1 1 d . . .
C17 C 0.2227(4) 0.3082(3) 0.18446(19) 0.0388(9) Uani 1 1 d . . .
N2 N 0.2274(3) 0.0859(2) 0.18454(16) 0.0350(7) Uani 1 1 d . . .
H2C H 0.2722 0.0258 0.1946 0.042 Uiso 1 1 calc R . .
N6 N 0.6100(4) 0.3832(2) 0.25721(18) 0.0524(9) Uani 1 1 d . . .
C14 C 0.2494(4) 0.2040(3) 0.38985(17) 0.0383(8) Uani 1 1 d . . .
C2 C 0.0807(4) 0.0919(3) 0.2237(2) 0.0460(10) Uani 1 1 d . . .
H2A H 0.0197 0.0321 0.2151 0.055 Uiso 1 1 calc R . .
H2B H 0.0216 0.1494 0.2078 0.055 Uiso 1 1 calc R . .
C10 C 0.6574(4) 0.0920(3) 0.25529(17) 0.0367(9) Uani 1 1 d . . .
H10A H 0.7155 0.0358 0.2739 0.044 Uiso 1 1 calc R . .
H10B H 0.7185 0.1523 0.2620 0.044 Uiso 1 1 calc R . .
C9 C 0.6291(5) 0.0762(2) 0.17896(17) 0.0353(7) Uani 1 1 d . . .
H9A H 0.7276 0.0699 0.1551 0.042 Uiso 1 1 calc R . .
H9B H 0.5724 0.0140 0.1724 0.042 Uiso 1 1 calc R . .
C13 C 0.3781(5) 0.1277(3) 0.40654(16) 0.0406(8) Uani 1 1 d . . .
H13A H 0.4019 0.1341 0.4558 0.049 Uiso 1 1 calc R . .
H13B H 0.3348 0.0613 0.3999 0.049 Uiso 1 1 calc R . .
C11 C 0.5321(4) 0.1312(3) 0.36686(17) 0.0371(9) Uani 1 1 d . . .
H11 H 0.5704 0.2004 0.3680 0.044 Uiso 1 1 calc R . .
C5 C 0.3580(5) 0.0673(3) 0.07073(18) 0.0442(9) Uani 1 1 d . . .
H5A H 0.3954 0.0041 0.0892 0.053 Uiso 1 1 calc R . .
H5B H 0.3342 0.0562 0.0219 0.053 Uiso 1 1 calc R . .
C1 C 0.1115(5) 0.1017(3) 0.30047(19) 0.0447(9) Uani 1 1 d . . .
H1A H 0.0141 0.1043 0.3255 0.054 Uiso 1 1 calc R . .
H1B H 0.1686 0.0435 0.3167 0.054 Uiso 1 1 calc R . .
C15 C 0.3024(5) 0.3107(3) 0.4006(2) 0.0483(10) Uani 1 1 d . . .
H15A H 0.2184 0.3557 0.3908 0.073 Uiso 1 1 calc R . .
H15B H 0.3873 0.3249 0.3699 0.073 Uiso 1 1 calc R . .
H15C H 0.3351 0.3194 0.4481 0.073 Uiso 1 1 calc R . .
N5 N 0.1286(5) 0.3624(3) 0.17005(19) 0.0618(9) Uani 1 1 d . . .
C6 C 0.4915(4) 0.1415(3) 0.07391(19) 0.0394(9) Uani 1 1 d . . .
C8 C 0.6252(5) 0.0978(3) 0.03044(18) 0.0505(10) Uani 1 1 d . . .
H8A H 0.7192 0.1330 0.0413 0.076 Uiso 1 1 calc R . .
H8B H 0.6024 0.1054 -0.0183 0.076 Uiso 1 1 calc R . .
H8C H 0.6375 0.0280 0.0412 0.076 Uiso 1 1 calc R . .
C3 C 0.2059(5) 0.0913(3) 0.10768(19) 0.0448(10) Uani 1 1 d . . .
H3 H 0.1769 0.1602 0.0958 0.054 Uiso 1 1 calc R . .
C12 C 0.6491(5) 0.0649(3) 0.4051(2) 0.0563(11) Uani 1 1 d . . .
H12A H 0.6174 -0.0040 0.4019 0.085 Uiso 1 1 calc R . .
H12B H 0.6538 0.0843 0.4533 0.085 Uiso 1 1 calc R . .
H12C H 0.7494 0.0727 0.3842 0.085 Uiso 1 1 calc R . .
C16 C 0.1145(5) 0.1850(3) 0.4402(2) 0.0575(11) Uani 1 1 d . . .
H16A H 0.1465 0.2003 0.4869 0.086 Uiso 1 1 calc R . .
H16B H 0.0839 0.1159 0.4375 0.086 Uiso 1 1 calc R . .
H16C H 0.0285 0.2270 0.4276 0.086 Uiso 1 1 calc R . .
C7 C 0.4484(5) 0.2437(3) 0.0433(2) 0.0542(11) Uani 1 1 d . . .
H7A H 0.3682 0.2737 0.0710 0.081 Uiso 1 1 calc R . .
H7B H 0.4121 0.2352 -0.0036 0.081 Uiso 1 1 calc R . .
H7C H 0.5378 0.2865 0.0433 0.081 Uiso 1 1 calc R . .
C4 C 0.0809(5) 0.0220(4) 0.0802(2) 0.0720(15) Uani 1 1 d . . .
H4A H 0.1050 -0.0459 0.0928 0.108 Uiso 1 1 calc R . .
H4B H 0.0755 0.0277 0.0304 0.108 Uiso 1 1 calc R . .
H4C H -0.0170 0.0405 0.1002 0.108 Uiso 1 1 calc R . .
O1 O 0.7993(5) 0.3462(5) 0.1263(2) 0.1053(15) Uani 1 1 d D . .
O2 O 0.9274(7) 0.3347(6) 0.2975(3) 0.156(2) Uani 1 1 d D . .
H1D H 0.744(8) 0.342(9) 0.162(3) 0.234 Uiso 1 1 d D . .
H1E H 0.889(5) 0.367(8) 0.134(4) 0.234 Uiso 1 1 d D . .
H2D H 0.853(7) 0.354(9) 0.272(5) 0.234 Uiso 1 1 d D . .
H2E H 1.015(5) 0.346(10) 0.280(5) 0.234 Uiso 1 1 d D . .

loop_
_atom_site_aniso_label
_atom_site_aniso_U_11
_atom_site_aniso_U_22
_atom_site_aniso_U_33
_atom_site_aniso_U_23
_atom_site_aniso_U_13
_atom_site_aniso_U_12
Ni1 0.0288(2) 0.0278(2) 0.0311(2) -0.00090(19) -0.00072(19) 0.0014(2)
N4 0.0315(16) 0.0272(14) 0.0300(15) 0.0002(11) -0.0013(11) 0.0000(12)
N3 0.0301(16) 0.0309(15) 0.0348(16) 0.0014(13) 0.0036(13) -0.0002(12)
N1 0.0303(14) 0.0341(16) 0.0364(16) -0.0010(14) 0.0031(12) 0.0030(14)
C18 0.038(2) 0.032(2) 0.0366(19) -0.0027(14) 0.0030(14) 0.0065(17)
C17 0.039(2) 0.038(2) 0.039(2) 0.0044(18) -0.0007(16) 0.011(2)
N2 0.0311(17) 0.0368(17) 0.0371(17) -0.0068(14) -0.0010(13) -0.0005(14)
N6 0.052(2) 0.0364(17) 0.069(2) -0.0082(15) 0.0012(18) -0.0020(18)
C14 0.0414(19) 0.044(2) 0.0297(18) -0.0021(18) 0.0072(14) 0.002(2)
C2 0.0277(18) 0.047(2) 0.063(3) -0.007(2) -0.0005(19) -0.0074(15)
C10 0.030(2) 0.0380(18) 0.042(2) 0.0052(15) -0.0021(14) 0.0056(16)
C9 0.0306(17) 0.0367(18) 0.0385(18) 0.0031(14) 0.0046(19) 0.0074(18)
C13 0.052(2) 0.046(2) 0.0246(16) 0.0009(14) 0.0001(19) 0.002(2)
C11 0.043(2) 0.037(2) 0.0312(18) -0.0016(16) -0.0053(16) -0.0016(17)
C5 0.050(2) 0.053(2) 0.0293(17) -0.0122(16) -0.0002(19) 0.001(2)
C1 0.032(2) 0.056(2) 0.046(2) -0.0027(18) 0.0080(18) -0.009(2)
C15 0.057(2) 0.050(3) 0.037(2) -0.0084(19) 0.0034(18) 0.004(2)
N5 0.058(2) 0.059(2) 0.069(2) 0.0117(18) 0.001(2) 0.011(2)
C6 0.040(2) 0.049(2) 0.0290(18) 0.0009(16) 0.0039(16) 0.0050(18)
C8 0.057(2) 0.058(2) 0.0361(19) 0.0026(17) 0.015(2) 0.001(3)
C3 0.042(2) 0.056(3) 0.037(2) -0.0098(19) -0.0056(17) 0.0019(19)
C12 0.059(3) 0.072(3) 0.038(2) 0.0036(19) -0.012(2) 0.019(3)
C16 0.059(3) 0.068(3) 0.046(2) -0.003(2) 0.016(2) 0.006(3)
C7 0.071(3) 0.055(3) 0.036(2) 0.0103(19) 0.001(2) 0.008(2)
C4 0.058(3) 0.104(4) 0.054(3) -0.032(3) 0.000(2) -0.020(3)
O1 0.073(3) 0.150(4) 0.093(3) -0.036(3) 0.010(2) -0.021(3)
O2 0.139(5) 0.159(5) 0.170(6) -0.008(4) 0.003(4) 0.055(5)

loop_
_atom_type_symbol
_atom_type_description
_atom_type_scat_dispersion_real
_atom_type_scat_dispersion_imag
_atom_type_scat_source
C C 0.0033 0.0016 'International Tables Vol C Tables 4.2.6.8 and 6.1.1.4'
H H 0.0000 0.0000 'International Tables Vol C Tables 4.2.6.8 and 6.1.1.4'
N N 0.0061 0.0033 'International Tables Vol C Tables 4.2.6.8 and 6.1.1.4'
O O 0.0106 0.0060 'International Tables Vol C Tables 4.2.6.8 and 6.1.1.4'
Ni Ni 0.3393 1.1124 'International Tables Vol C Tables 4.2.6.8 and 6.1.1.4'

loop_
_geom_angle_atom_site_label_1
_geom_angle_atom_site_label_2
_geom_angle_atom_site_label_3
_geom_angle
_geom_angle_site_symmetry_1
_geom_angle_site_symmetry_3
_geom_angle_publ_flag
C17 Ni1 C18 89.06(15) . . ?
C17 Ni1 N2 88.43(13) . . ?
C18 Ni1 N2 170.29(13) . . ?
C17 Ni1 N4 170.10(12) . . ?
C18 Ni1 N4 88.72(12) . . ?
N2 Ni1 N4 95.30(12) . . ?
C17 Ni1 N1 86.28(13) . . ?
C18 Ni1 N1 106.49(12) . . ?
N2 Ni1 N1 82.70(11) . . ?
N4 Ni1 N1 85.11(10) . . ?
C17 Ni1 N3 107.33(13) . . ?
C18 Ni1 N3 86.65(12) . . ?
N2 Ni1 N3 85.15(11) . . ?
N4 Ni1 N3 82.17(10) . . ?
N1 Ni1 N3 161.49(11) . . ?
C10 N4 C11 113.0(3) . . ?
C10 N4 Ni1 105.0(2) . . ?
C11 N4 Ni1 115.9(2) . . ?
C9 N3 C6 114.3(3) . . ?
C9 N3 Ni1 104.9(2) . . ?
C6 N3 Ni1 121.2(2) . . ?
C1 N1 C14 113.7(3) . . ?
C1 N1 Ni1 104.8(2) . . ?
C14 N1 Ni1 121.9(2) . . ?
N6 C18 Ni1 169.3(3) . . ?
N5 C17 Ni1 168.7(3) . . ?
C2 N2 C3 113.3(3) . . ?
C2 N2 Ni1 104.7(2) . . ?
C3 N2 Ni1 115.1(2) . . ?
N1 C14 C15 107.6(3) . . ?
N1 C14 C16 112.2(3) . . ?
C15 C14 C16 107.4(3) . . ?
N1 C14 C13 109.6(3) . . ?
C15 C14 C13 112.1(3) . . ?
C16 C14 C13 108.0(3) . . ?
N2 C2 C1 110.6(3) . . ?
N4 C10 C9 110.5(3) . . ?
N3 C9 C10 112.0(3) . . ?
C11 C13 C14 120.2(3) . . ?
N4 C11 C12 112.6(3) . . ?
N4 C11 C13 111.3(3) . . ?
C12 C11 C13 108.5(3) . . ?
C6 C5 C3 119.8(3) . . ?
N1 C1 C2 110.5(3) . . ?
N3 C6 C5 110.8(3) . . ?
N3 C6 C7 106.9(3) . . ?
C5 C6 C7 112.3(3) . . ?
N3 C6 C8 111.1(3) . . ?
C5 C6 C8 107.5(3) . . ?
C7 C6 C8 108.2(3) . . ?
N2 C3 C4 113.8(4) . . ?
N2 C3 C5 110.1(3) . . ?
C4 C3 C5 108.9(3) . . ?
H2E O2 H2D 113.1(19) . . ?

loop_
_geom_bond_atom_site_label_1
_geom_bond_atom_site_label_2
_geom_bond_distance
_geom_bond_site_symmetry_2
_geom_bond_publ_flag
Ni1 C17 2.084(4) . ?
Ni1 C18 2.085(4) . ?
Ni1 N2 2.167(3) . ?
Ni1 N4 2.188(3) . ?
Ni1 N1 2.211(3) . ?
Ni1 N3 2.211(3) . ?
N4 C10 1.454(4) . ?
N4 C11 1.489(4) . ?
N3 C9 1.472(4) . ?
N3 C6 1.499(5) . ?
N1 C1 1.477(5) . ?
N1 C14 1.501(4) . ?
C18 N6 1.143(5) . ?
C17 N5 1.122(5) . ?
N2 C2 1.475(5) . ?
N2 C3 1.487(5) . ?
C14 C15 1.509(6) . ?
C14 C16 1.534(5) . ?
C14 C13 1.540(5) . ?
C2 C1 1.502(6) . ?
C10 C9 1.499(5) . ?
C13 C11 1.533(5) . ?
C11 C12 1.530(5) . ?
C5 C6 1.520(6) . ?
C5 C3 1.526(5) . ?
C6 C7 1.530(5) . ?
C6 C8 1.539(5) . ?
C3 C4 1.515(6) . ?
O2 H2E 0.843(10) . ?
O2 H2D 0.850(10) . ?

loop_
_geom_hbond_atom_site_label_D
_geom_hbond_atom_site_label_H
_geom_hbond_atom_site_label_A
_geom_hbond_distance_DH
_geom_hbond_distance_HA
_geom_hbond_distance_DA
_geom_hbond_angle_DHA
_geom_hbond_site_symmetry_A
O2 H2D N6 0.850(10) 2.15(5) 2.921(7) 151(9) .
O1 H1D N6 0.835(10) 2.23(4) 3.036(6) 162(11) .
O2 H2E N5 0.843(10) 2.33(7) 3.022(7) 140(10) 1_655
O1 H1E N5 0.831(10) 2.19(4) 2.973(6) 158(11) 1_655
N1 H1C O2 0.91 2.16 3.044(7) 163.5 1_455

loop_
_geom_torsion_atom_site_label_1
_geom_torsion_atom_site_label_2
_geom_torsion_atom_site_label_3
_geom_torsion_atom_site_label_4
_geom_torsion
_geom_torsion_site_symmetry_1
_geom_torsion_site_symmetry_2
_geom_torsion_site_symmetry_3
_geom_torsion_site_symmetry_4
_geom_torsion_publ_flag
C17 Ni1 N4 C10 -145.1(8) . . . . ?
C18 Ni1 N4 C10 -68.1(2) . . . . ?
N2 Ni1 N4 C10 103.1(2) . . . . ?
N1 Ni1 N4 C10 -174.7(2) . . . . ?
N3 Ni1 N4 C10 18.7(2) . . . . ?
C17 Ni1 N4 C11 -19.7(9) . . . . ?
C18 Ni1 N4 C11 57.3(3) . . . . ?
N2 Ni1 N4 C11 -131.5(2) . . . . ?
N1 Ni1 N4 C11 -49.4(2) . . . . ?
N3 Ni1 N4 C11 144.1(2) . . . . ?
C17 Ni1 N3 C9 -173.0(2) . . . . ?
C18 Ni1 N3 C9 99.0(2) . . . . ?
N2 Ni1 N3 C9 -86.2(2) . . . . ?
N4 Ni1 N3 C9 9.9(2) . . . . ?
N1 Ni1 N3 C9 -37.1(4) . . . . ?
C17 Ni1 N3 C6 -41.9(3) . . . . ?
C18 Ni1 N3 C6 -129.8(3) . . . . ?
N2 Ni1 N3 C6 45.0(3) . . . . ?
N4 Ni1 N3 C6 141.0(3) . . . . ?
N1 Ni1 N3 C6 94.0(4) . . . . ?
C17 Ni1 N1 C1 100.4(2) . . . . ?
C18 Ni1 N1 C1 -171.7(2) . . . . ?
N2 Ni1 N1 C1 11.5(2) . . . . ?
N4 Ni1 N1 C1 -84.5(2) . . . . ?
N3 Ni1 N1 C1 -37.8(4) . . . . ?
C17 Ni1 N1 C14 -128.8(3) . . . . ?
C18 Ni1 N1 C14 -40.9(3) . . . . ?
N2 Ni1 N1 C14 142.3(3) . . . . ?
N4 Ni1 N1 C14 46.3(3) . . . . ?
N3 Ni1 N1 C14 92.9(4) . . . . ?
C17 Ni1 C18 N6 -68.5(17) . . . . ?
N2 Ni1 C18 N6 7(2) . . . . ?
N4 Ni1 C18 N6 121.2(17) . . . . ?
N1 Ni1 C18 N6 -154.3(17) . . . . ?
N3 Ni1 C18 N6 38.9(17) . . . . ?
C18 Ni1 C17 N5 -105.4(19) . . . . ?
N2 Ni1 C17 N5 84.0(19) . . . . ?
N4 Ni1 C17 N5 -28(2) . . . . ?
N1 Ni1 C17 N5 1.2(19) . . . . ?
N3 Ni1 C17 N5 168.4(19) . . . . ?
C17 Ni1 N2 C2 -68.7(3) . . . . ?
C18 Ni1 N2 C2 -143.8(7) . . . . ?
N4 Ni1 N2 C2 102.1(2) . . . . ?
N1 Ni1 N2 C2 17.7(2) . . . . ?
N3 Ni1 N2 C2 -176.3(2) . . . . ?
C17 Ni1 N2 C3 56.3(3) . . . . ?
C18 Ni1 N2 C3 -18.7(9) . . . . ?
N4 Ni1 N2 C3 -132.9(3) . . . . ?
N1 Ni1 N2 C3 142.8(3) . . . . ?
N3 Ni1 N2 C3 -51.2(3) . . . . ?
C1 N1 C14 C15 -165.6(3) . . . . ?
Ni1 N1 C14 C15 67.4(3) . . . . ?
C1 N1 C14 C16 -47.7(4) . . . . ?
Ni1 N1 C14 C16 -174.6(2) . . . . ?
C1 N1 C14 C13 72.3(4) . . . . ?
Ni1 N1 C14 C13 -54.6(4) . . . . ?
C3 N2 C2 C1 -171.5(3) . . . . ?
Ni1 N2 C2 C1 -45.3(4) . . . . ?
C11 N4 C10 C9 -172.2(3) . . . . ?
Ni1 N4 C10 C9 -45.0(3) . . . . ?
C6 N3 C9 C10 -172.6(3) . . . . ?
Ni1 N3 C9 C10 -37.6(3) . . . . ?
N4 C10 C9 N3 59.0(4) . . . . ?
N1 C14 C13 C11 60.3(4) . . . . ?
C15 C14 C13 C11 -59.0(4) . . . . ?
C16 C14 C13 C11 -177.1(3) . . . . ?
C10 N4 C11 C12 -50.9(4) . . . . ?
Ni1 N4 C11 C12 -172.1(3) . . . . ?
C10 N4 C11 C13 -173.0(3) . . . . ?
Ni1 N4 C11 C13 65.8(3) . . . . ?
C14 C13 C11 N4 -68.7(4) . . . . ?
C14 C13 C11 C12 166.9(3) . . . . ?
C14 N1 C1 C2 -174.9(3) . . . . ?
Ni1 N1 C1 C2 -39.5(3) . . . . ?
N2 C2 C1 N1 60.3(4) . . . . ?
C9 N3 C6 C5 74.6(4) . . . . ?
Ni1 N3 C6 C5 -52.4(4) . . . . ?
C9 N3 C6 C7 -162.7(3) . . . . ?
Ni1 N3 C6 C7 70.3(3) . . . . ?
C9 N3 C6 C8 -44.9(4) . . . . ?
Ni1 N3 C6 C8 -171.9(2) . . . . ?
C3 C5 C6 N3 60.0(5) . . . . ?
C3 C5 C6 C7 -59.5(5) . . . . ?
C3 C5 C6 C8 -178.4(3) . . . . ?
C2 N2 C3 C4 -48.1(5) . . . . ?
Ni1 N2 C3 C4 -168.5(3) . . . . ?
C2 N2 C3 C5 -170.7(3) . . . . ?
Ni1 N2 C3 C5 68.9(4) . . . . ?
C6 C5 C3 N2 -70.4(5) . . . . ?
C6 C5 C3 C4 164.2(4) . . . . ?
